data_4347473
loop_
_publ_author_name
'Lieberman, Craig M.'
'Wei, Zheng'
'Filatov, Alexander S.'
'Dikarev, Evgeny V.'

_publ_section_title
;
 Mixed-Ligand Approach to Changing the Metal Ratio in Bismuth-Transition
 Metal Heterometallic Precursors.
;
_journal_issue 8
_journal_name_full 'Inorganic chemistry'
_journal_page_first 3946
_journal_page_last 3951
_journal_paper_doi 10.1021/acs.inorgchem.6b00209
_journal_volume 55
_journal_year 2016
_chemical_formula_moiety 'C22 H38 Bi O4, C15 H3 F18 Ni O6'
_chemical_formula_sum 'C37 H41 Bi F18 Ni O10'
_chemical_formula_weight 1255.37
_space_group_IT_number 14
_space_group_name_Hall '-P 2ybc'
_space_group_name_H-M_alt 'P 1 21/c 1'
_symmetry_cell_setting monoclinic
_symmetry_Int_Tables_number 14
_symmetry_space_group_name_Hall '-P 2ybc'
_symmetry_space_group_name_H-M 'P 1 21/c 1'
_atom_sites_solution_hydrogens geom
_atom_sites_solution_primary direct
_atom_sites_solution_secondary difmap
_audit_creation_method SHELXL-97
_cell_angle_alpha 90.00
_cell_angle_beta 94.279(2)
_cell_angle_gamma 90.00
_cell_formula_units_Z 4
_cell_length_a 11.180(2)
_cell_length_b 13.596(2)
_cell_length_c 31.448(6)
_cell_measurement_reflns_used 9835
_cell_measurement_temperature 100(2)
_cell_measurement_theta_max 28.13
_cell_measurement_theta_min 2.36
_cell_volume 4766.9(14)
_computing_cell_refinement 'SAINT Ver. 6.22  (Bruker-AXS, 2003)'
_computing_data_reduction 'SAINT Ver. 6.22'
_computing_molecular_graphics 'SHELXTL Ver. 6.14'
_computing_publication_material 'SHELXTL Ver. 6.14'
_computing_structure_refinement 'SHELXTL Ver. 6.14'
_computing_structure_solution 'SHELXTL Ver. 6.14 (Bruker-AXS, 2003)'
_diffrn_ambient_temperature 100(2)
_diffrn_measured_fraction_theta_full 0.992
_diffrn_measured_fraction_theta_max 0.992
_diffrn_measurement_device_type 'Bruker SMART APEX CCD area-detector'
_diffrn_measurement_method '0.30\% \w scans'
_diffrn_radiation_monochromator graphite
_diffrn_radiation_source 'fine-focus sealed tube'
_diffrn_radiation_type MoK\a
_diffrn_radiation_wavelength 0.71073
_diffrn_reflns_av_R_equivalents 0.0443
_diffrn_reflns_av_sigmaI/netI 0.0447
_diffrn_reflns_limit_h_max 14
_diffrn_reflns_limit_h_min -14
_diffrn_reflns_limit_k_max 18
_diffrn_reflns_limit_k_min -17
_diffrn_reflns_limit_l_max 41
_diffrn_reflns_limit_l_min -41
_diffrn_reflns_number 41115
_diffrn_reflns_theta_full 28.26
_diffrn_reflns_theta_max 28.26
_diffrn_reflns_theta_min 1.63
_exptl_absorpt_coefficient_mu 4.202
_exptl_absorpt_correction_T_max 0.7575
_exptl_absorpt_correction_T_min 0.2278
_exptl_absorpt_correction_type multi-scan
_exptl_absorpt_process_details
; 
SADABS  (Bruker-AXS, 2003) 
;
_exptl_crystal_colour green
_exptl_crystal_density_diffrn 1.749
_exptl_crystal_density_meas ?
_exptl_crystal_density_method none
_exptl_crystal_description block
_exptl_crystal_F_000 2464
_exptl_crystal_size_max 0.50
_exptl_crystal_size_mid 0.17
_exptl_crystal_size_min 0.07
_refine_diff_density_max 1.133
_refine_diff_density_min -0.575
_refine_diff_density_rms 0.114
_refine_ls_extinction_coef noref
_refine_ls_extinction_method none
_refine_ls_goodness_of_fit_ref 1.054
_refine_ls_hydrogen_treatment constr
_refine_ls_matrix_type full
_refine_ls_number_parameters 835
_refine_ls_number_reflns 11228
_refine_ls_number_restraints 750
_refine_ls_restrained_S_all 1.034
_refine_ls_R_factor_all 0.0514
_refine_ls_R_factor_gt 0.0382
_refine_ls_shift/su_max 0.001
_refine_ls_shift/su_mean 0.000
_refine_ls_structure_factor_coef Fsqd
_refine_ls_weighting_details 'calc w=1/[\s^2^(Fo^2^)+(0.0265P)^2^+13.5593P] where P=(Fo^2^+2Fc^2^)/3'
_refine_ls_weighting_scheme calc
_refine_ls_wR_factor_gt 0.0806
_refine_ls_wR_factor_ref 0.0853
_reflns_number_gt 9254
_reflns_number_total 11228
_reflns_threshold_expression >2sigma(I)
_cod_data_source_file ic6b00209_si_002.cif
_cod_data_source_block BiNi(hfac)3(thd)2_1
_cod_depositor_comments
;
The following automatic conversions were performed:

data item '_symmetry_cell_setting' value 'Monoclinic' was changed to
'monoclinic' in accordance with the
/home/saulius/struct/COD-crude-data/automatic-downloads/DataCite-retrospective/ACS/depositions/lib/dictionaries/cif_core.dic
dictionary named 'cif_core.dic' version 2.4.2 last updated on
2011-04-26.

data item '_exptl_crystal_density_meas' value 'not measured' was
changed to '?' -- the value is perceived as not measured.

Automatic conversion script
Id: cif_fix_values 6909 2019-04-08 15:41:33Z antanas 
;
_cod_original_cell_volume 4766.7(15)
_cod_original_sg_symbol_Hall '-P 2ybc     '
_cod_original_sg_symbol_H-M 'P 1 21/c 1  '
_cod_database_code 4347473

loop_
_symmetry_equiv_pos_as_xyz
'x, y, z'
'-x, y+1/2, -z+1/2'
'-x, -y, -z'
'x, -y-1/2, z-1/2'

loop_
_atom_site_label
_atom_site_type_symbol
_atom_site_fract_x
_atom_site_fract_y
_atom_site_fract_z
_atom_site_U_iso_or_equiv
_atom_site_adp_type
_atom_site_occupancy
_atom_site_symmetry_multiplicity
_atom_site_calc_flag
_atom_site_refinement_flags
_atom_site_disorder_assembly
_atom_site_disorder_group
Bi1 Bi 0.694221(14) 0.588097(11) 0.109807(5) 0.02321(5) Uani 1 1 d . . .
Ni2 Ni 0.63634(5) 0.85351(4) 0.109810(18) 0.02539(12) Uani 1 1 d . . .
O10 O 0.6150(3) 0.9187(2) 0.16698(10) 0.0287(7) Uani 1 1 d . . .
O9 O 0.7863(3) 0.7834(2) 0.13496(9) 0.0267(6) Uani 1 1 d . . .
O7 O 0.5316(2) 0.7405(2) 0.12786(9) 0.0260(6) Uani 1 1 d . . .
O8 O 0.4877(3) 0.9238(2) 0.08472(10) 0.0334(7) Uani 1 1 d . A .
O5 O 0.6726(3) 0.7849(2) 0.05495(10) 0.0302(7) Uani 1 1 d . . .
O6 O 0.7390(3) 0.9690(2) 0.09665(10) 0.0329(7) Uani 1 1 d . . .
C37 C 0.6706(5) 0.9937(4) 0.23223(17) 0.0428(12) Uani 1 1 d . . .
C36 C 0.6987(4) 0.9276(3) 0.19489(15) 0.0315(10) Uani 1 1 d . . .
C35 C 0.8119(4) 0.8837(3) 0.19677(16) 0.0346(11) Uani 1 1 d . . .
H35 H 0.8681 0.9014 0.2196 0.042 Uiso 1 1 calc R . .
C34 C 0.8467(4) 0.8166(3) 0.16756(15) 0.0282(9) Uani 1 1 d . . .
C33 C 0.9760(4) 0.7788(3) 0.17222(17) 0.0354(11) Uani 1 1 d . . .
C28 C 0.3750(4) 0.6796(4) 0.16605(16) 0.0351(11) Uani 1 1 d . . .
C29 C 0.4235(4) 0.7564(3) 0.13652(13) 0.0269(9) Uani 1 1 d . . .
C30 C 0.3507(4) 0.8336(3) 0.12404(15) 0.0319(10) Uani 1 1 d . A .
H30 H 0.2723 0.8362 0.1338 0.038 Uiso 1 1 calc R . .
C31 C 0.3870(4) 0.9093(3) 0.09739(15) 0.0331(10) Uani 1 1 d . . .
C23 C 0.7801(5) 0.7415(4) -0.00269(18) 0.0475(14) Uani 1 1 d . . .
C24 C 0.7535(4) 0.8141(3) 0.03250(14) 0.0320(10) Uani 1 1 d . . .
C25 C 0.8233(5) 0.8993(3) 0.03622(16) 0.0377(11) Uani 1 1 d . . .
H25 H 0.8823 0.9098 0.0165 0.045 Uiso 1 1 calc R . .
C26 C 0.8097(4) 0.9690(3) 0.06767(15) 0.0309(10) Uani 1 1 d . . .
C27 C 0.8905(5) 1.0602(4) 0.06864(18) 0.0403(12) Uani 1 1 d . . .
F17 F 0.5801(3) 1.0540(3) 0.22250(12) 0.0731(11) Uani 1 1 d . . .
F16 F 0.7630(3) 1.0467(3) 0.24698(13) 0.0791(13) Uani 1 1 d . . .
F18 F 0.6389(4) 0.9400(3) 0.26453(12) 0.0821(13) Uani 1 1 d . . .
F14 F 1.0445(3) 0.8319(3) 0.14873(12) 0.0621(10) Uani 1 1 d . . .
F15 F 1.0258(3) 0.7844(3) 0.21199(11) 0.0645(10) Uani 1 1 d . . .
F13 F 0.9841(3) 0.6856(2) 0.16062(12) 0.0592(10) Uani 1 1 d . . .
F12 F 0.4121(3) 0.5909(2) 0.15761(12) 0.0621(10) Uani 1 1 d . . .
F11 F 0.2571(3) 0.6765(3) 0.16466(13) 0.0679(11) Uani 1 1 d . . .
F10 F 0.4128(4) 0.6988(3) 0.20612(10) 0.0707(11) Uani 1 1 d . . .
F6 F 0.8404(3) 0.6642(2) 0.01464(12) 0.0600(9) Uani 1 1 d . . .
F5 F 0.6807(3) 0.7063(3) -0.02261(10) 0.0633(10) Uani 1 1 d . . .
F4 F 0.8463(4) 0.7783(3) -0.03230(12) 0.0803(13) Uani 1 1 d . . .
F3 F 0.9614(4) 1.0651(3) 0.03727(14) 0.0803(13) Uani 1 1 d . . .
F2 F 0.9606(3) 1.0633(3) 0.10451(13) 0.0714(11) Uani 1 1 d . . .
F1 F 0.8246(3) 1.1419(2) 0.06739(12) 0.0551(9) Uani 1 1 d . . .
C32 C 0.2894(5) 0.9848(4) 0.08141(18) 0.0445(13) Uani 1 1 d D A 1
F9 F 0.1967(8) 0.9417(6) 0.0601(4) 0.0261(19) Uiso 0.34 1 d PD A 1
F8 F 0.2508(11) 1.0366(8) 0.1145(2) 0.0232(19) Uiso 0.34 1 d PD A 1
F7 F 0.3353(8) 1.0513(8) 0.0539(4) 0.0218(18) Uiso 0.34 1 d PD A 1
F9X F 0.1808(10) 0.9429(9) 0.0767(5) 0.071(5) Uiso 0.34 1 d PD A 2
F8X F 0.2829(13) 1.0552(9) 0.1112(4) 0.067(5) Uiso 0.34 1 d PD A 2
F7X F 0.3129(15) 1.0266(12) 0.0457(4) 0.088(6) Uiso 0.34 1 d PD A 2
F9Y F 0.2247(13) 0.9442(10) 0.0478(4) 0.075(5) Uiso 0.32 1 d PD A 3
F8Y F 0.2142(13) 1.0088(11) 0.1104(4) 0.073(5) Uiso 0.32 1 d PD A 3
F7Y F 0.3336(12) 1.0682(9) 0.0672(5) 0.067(5) Uiso 0.32 1 d PD A 3
O4 O 0.7209(3) 0.5941(2) 0.18154(9) 0.0271(6) Uani 1 1 d U . .
O3 O 0.8589(3) 0.5087(2) 0.11852(9) 0.0282(6) Uani 1 1 d U . .
O2 O 0.5971(3) 0.4595(2) 0.12568(10) 0.0295(6) Uani 1 1 d U . .
O1 O 0.6885(3) 0.5057(2) 0.04655(9) 0.0287(6) Uani 1 1 d U . .
C12 C 0.9046(6) 0.5712(5) 0.2780(2) 0.0446(14) Uani 0.85 1 d PDU B 1
H12A H 0.9519 0.5110 0.2756 0.067 Uiso 0.85 1 calc PR B 1
H12B H 0.8952 0.5850 0.3082 0.067 Uiso 0.85 1 calc PR B 1
H12C H 0.9459 0.6263 0.2654 0.067 Uiso 0.85 1 calc PR B 1
C13 C 0.7221(8) 0.4643(6) 0.2710(2) 0.0433(17) Uani 0.85 1 d PDU B 1
H13A H 0.6423 0.4555 0.2564 0.065 Uiso 0.85 1 calc PR B 1
H13B H 0.7148 0.4708 0.3017 0.065 Uiso 0.85 1 calc PR B 1
H13C H 0.7722 0.4072 0.2656 0.065 Uiso 0.85 1 calc PR B 1
C14 C 0.7014(10) 0.6467(7) 0.2618(3) 0.0410(18) Uani 0.85 1 d PDU B 1
H14A H 0.7399 0.7062 0.2517 0.061 Uiso 0.85 1 calc PR B 1
H14B H 0.6911 0.6531 0.2924 0.061 Uiso 0.85 1 calc PR B 1
H14C H 0.6228 0.6383 0.2463 0.061 Uiso 0.85 1 calc PR B 1
C15 C 0.7799(5) 0.5573(5) 0.25426(19) 0.0320(12) Uani 0.85 1 d PDU B 1
C16 C 0.7925(5) 0.5435(4) 0.20652(16) 0.0275(9) Uani 0.85 1 d PDU B 1
C17 C 0.8788(5) 0.4775(4) 0.19249(17) 0.0310(10) Uani 0.85 1 d PDU B 1
H17 H 0.9195 0.4375 0.2137 0.037 Uiso 0.85 1 calc PR B 1
C18 C 0.9102(4) 0.4650(4) 0.15131(16) 0.0260(9) Uani 0.85 1 d PDU B 1
C19 C 1.0140(6) 0.3982(5) 0.14055(19) 0.0331(11) Uani 0.85 1 d PDU B 1
C22 C 0.9604(7) 0.3126(6) 0.1147(3) 0.069(2) Uani 0.85 1 d PDU B 1
H22A H 1.0229 0.2637 0.1107 0.103 Uiso 0.85 1 calc PR B 1
H22B H 0.9272 0.3364 0.0869 0.103 Uiso 0.85 1 calc PR B 1
H22C H 0.8964 0.2825 0.1300 0.103 Uiso 0.85 1 calc PR B 1
C21 C 1.0856(7) 0.3582(6) 0.1791(2) 0.066(2) Uani 0.85 1 d PDU B 1
H21A H 1.1175 0.4129 0.1968 0.099 Uiso 0.85 1 calc PR B 1
H21B H 1.1521 0.3184 0.1700 0.099 Uiso 0.85 1 calc PR B 1
H21C H 1.0338 0.3173 0.1956 0.099 Uiso 0.85 1 calc PR B 1
C20 C 1.0974(6) 0.4562(6) 0.1133(3) 0.0583(17) Uani 0.85 1 d PDU B 1
H20A H 1.1374 0.5083 0.1305 0.087 Uiso 0.85 1 calc PR B 1
H20B H 1.0504 0.4855 0.0889 0.087 Uiso 0.85 1 calc PR B 1
H20C H 1.1579 0.4118 0.1029 0.087 Uiso 0.85 1 calc PR B 1
C12X C 0.891(2) 0.547(3) 0.2558(10) 0.037(4) Uani 0.15 1 d PDU B 2
H12D H 0.9175 0.5314 0.2275 0.055 Uiso 0.15 1 calc PR B 2
H12E H 0.9225 0.4976 0.2763 0.055 Uiso 0.15 1 calc PR B 2
H12F H 0.9220 0.6122 0.2646 0.055 Uiso 0.15 1 calc PR B 2
C13X C 0.713(4) 0.469(3) 0.2846(11) 0.035(5) Uani 0.15 1 d PDU B 2
H13D H 0.6248 0.4683 0.2836 0.053 Uiso 0.15 1 calc PR B 2
H13E H 0.7451 0.4842 0.3137 0.053 Uiso 0.15 1 calc PR B 2
H13F H 0.7417 0.4046 0.2761 0.053 Uiso 0.15 1 calc PR B 2
C14X C 0.711(5) 0.649(3) 0.2685(17) 0.035(5) Uani 0.15 1 d PDU B 2
H14D H 0.7519 0.7005 0.2536 0.053 Uiso 0.15 1 calc PR B 2
H14E H 0.7286 0.6555 0.2993 0.053 Uiso 0.15 1 calc PR B 2
H14F H 0.6239 0.6543 0.2617 0.053 Uiso 0.15 1 calc PR B 2
C15X C 0.754(3) 0.548(2) 0.2540(8) 0.032(2) Uani 0.15 1 d PDU B 2
C16X C 0.704(2) 0.5269(17) 0.2082(7) 0.029(2) Uani 0.15 1 d PDU B 2
C17X C 0.654(2) 0.4342(17) 0.1970(7) 0.029(3) Uani 0.15 1 d PDU B 2
H17X H 0.6561 0.3852 0.2186 0.035 Uiso 0.15 1 calc PR B 2
C18X C 0.602(2) 0.4087(16) 0.1574(7) 0.029(2) Uani 0.15 1 d PDU B 2
C19X C 0.546(3) 0.3073(18) 0.1492(8) 0.033(2) Uani 0.15 1 d PDU B 2
C22X C 0.413(3) 0.328(4) 0.139(2) 0.038(5) Uani 0.15 1 d PDU B 2
H22D H 0.3893 0.3066 0.1098 0.057 Uiso 0.15 1 calc PR B 2
H22E H 0.3986 0.3993 0.1412 0.057 Uiso 0.15 1 calc PR B 2
H22F H 0.3659 0.2932 0.1590 0.057 Uiso 0.15 1 calc PR B 2
C21X C 0.592(3) 0.256(2) 0.1117(9) 0.042(4) Uani 0.15 1 d PDU B 2
H21D H 0.6030 0.3045 0.0891 0.063 Uiso 0.15 1 calc PR B 2
H21E H 0.5349 0.2060 0.1012 0.063 Uiso 0.15 1 calc PR B 2
H21F H 0.6695 0.2255 0.1203 0.063 Uiso 0.15 1 calc PR B 2
C20X C 0.556(4) 0.241(2) 0.1884(10) 0.051(5) Uani 0.15 1 d PDU B 2
H20D H 0.5106 0.1804 0.1824 0.077 Uiso 0.15 1 calc PR B 2
H20E H 0.5244 0.2752 0.2125 0.077 Uiso 0.15 1 calc PR B 2
H20F H 0.6409 0.2245 0.1955 0.077 Uiso 0.15 1 calc PR B 2
C1 C 0.4027(7) 0.3204(9) 0.1366(4) 0.0443(17) Uani 0.85 1 d PDU B 1
H1A H 0.3934 0.3837 0.1508 0.066 Uiso 0.85 1 calc PR B 1
H1B H 0.3611 0.2691 0.1517 0.066 Uiso 0.85 1 calc PR B 1
H1C H 0.3681 0.3247 0.1071 0.066 Uiso 0.85 1 calc PR B 1
C3 C 0.5479(6) 0.1881(4) 0.1203(2) 0.0450(15) Uani 0.85 1 d PDU B 1
H3A H 0.5067 0.1828 0.0917 0.068 Uiso 0.85 1 calc PR B 1
H3B H 0.5112 0.1427 0.1397 0.068 Uiso 0.85 1 calc PR B 1
H3C H 0.6328 0.1714 0.1189 0.068 Uiso 0.85 1 calc PR B 1
C2 C 0.5960(6) 0.3015(5) 0.18187(19) 0.0477(15) Uani 0.85 1 d PDU B 1
H2A H 0.6803 0.2817 0.1818 0.072 Uiso 0.85 1 calc PR B 1
H2B H 0.5545 0.2578 0.2007 0.072 Uiso 0.85 1 calc PR B 1
H2C H 0.5914 0.3694 0.1921 0.072 Uiso 0.85 1 calc PR B 1
C4 C 0.5369(6) 0.2947(4) 0.13681(18) 0.0294(11) Uani 0.85 1 d PDU B 1
C5 C 0.5943(4) 0.3708(4) 0.10893(16) 0.0259(9) Uani 0.85 1 d PDU B 1
C6 C 0.6303(4) 0.3476(4) 0.06884(16) 0.0273(10) Uani 0.85 1 d PDU B 1
H6 H 0.6274 0.2802 0.0610 0.033 Uiso 0.85 1 calc PR B 1
C7 C 0.6705(5) 0.4134(4) 0.03893(16) 0.0280(9) Uani 0.85 1 d PDU B 1
C8 C 0.6952(6) 0.3797(5) -0.00610(18) 0.0375(12) Uani 0.85 1 d PDU B 1
C10 C 0.8293(6) 0.3893(7) -0.0102(2) 0.066(2) Uani 0.85 1 d PDU B 1
H10A H 0.8470 0.3752 -0.0396 0.099 Uiso 0.85 1 calc PR B 1
H10B H 0.8723 0.3426 0.0091 0.099 Uiso 0.85 1 calc PR B 1
H10C H 0.8550 0.4565 -0.0027 0.099 Uiso 0.85 1 calc PR B 1
C9 C 0.6260(7) 0.4462(6) -0.0378(2) 0.055(2) Uani 0.85 1 d PDU B 1
H9A H 0.5402 0.4416 -0.0338 0.083 Uiso 0.85 1 calc PR B 1
H9B H 0.6404 0.4257 -0.0669 0.083 Uiso 0.85 1 calc PR B 1
H9C H 0.6528 0.5143 -0.0333 0.083 Uiso 0.85 1 calc PR B 1
C11 C 0.6588(9) 0.2739(5) -0.0155(2) 0.067(2) Uani 0.85 1 d PDU B 1
H11A H 0.5722 0.2667 -0.0136 0.101 Uiso 0.85 1 calc PR B 1
H11B H 0.7015 0.2302 0.0053 0.101 Uiso 0.85 1 calc PR B 1
H11C H 0.6794 0.2563 -0.0443 0.101 Uiso 0.85 1 calc PR B 1
C1X C 1.070(3) 0.318(2) 0.0994(11) 0.055(5) Uani 0.15 1 d PDU B 2
H1X1 H 1.0310 0.2538 0.1000 0.082 Uiso 0.15 1 calc PR B 2
H1X2 H 1.1551 0.3113 0.1092 0.082 Uiso 0.15 1 calc PR B 2
H1X3 H 1.0634 0.3439 0.0702 0.082 Uiso 0.15 1 calc PR B 2
C3X C 0.963(3) 0.328(2) 0.1663(9) 0.052(4) Uani 0.15 1 d PDU B 2
H3X1 H 0.9329 0.3711 0.1878 0.077 Uiso 0.15 1 calc PR B 2
H3X2 H 1.0298 0.2882 0.1793 0.077 Uiso 0.15 1 calc PR B 2
H3X3 H 0.8990 0.2838 0.1550 0.077 Uiso 0.15 1 calc PR B 2
C2X C 1.098(2) 0.468(2) 0.1467(10) 0.037(4) Uani 0.15 1 d PDU B 2
H2X1 H 1.0925 0.5263 0.1281 0.055 Uiso 0.15 1 calc PR B 2
H2X2 H 1.1794 0.4416 0.1477 0.055 Uiso 0.15 1 calc PR B 2
H2X3 H 1.0790 0.4874 0.1755 0.055 Uiso 0.15 1 calc PR B 2
C4X C 1.009(2) 0.390(2) 0.1293(8) 0.036(3) Uani 0.15 1 d PDU B 2
C5X C 0.904(2) 0.4383(19) 0.1026(7) 0.032(2) Uani 0.15 1 d PDU B 2
C6X C 0.863(2) 0.404(2) 0.0622(7) 0.028(3) Uani 0.15 1 d PDU B 2
H6X H 0.9066 0.3514 0.0509 0.034 Uiso 0.15 1 calc PR B 2
C7X C 0.764(2) 0.4392(19) 0.0364(7) 0.032(2) Uani 0.15 1 d PDU B 2
C8X C 0.723(2) 0.393(2) -0.0068(8) 0.039(3) Uani 0.15 1 d PDU B 2
C10X C 0.830(3) 0.347(3) -0.0254(12) 0.061(6) Uani 0.15 1 d PDU B 2
H10D H 0.8972 0.3929 -0.0234 0.092 Uiso 0.15 1 calc PR B 2
H10E H 0.8094 0.3298 -0.0553 0.092 Uiso 0.15 1 calc PR B 2
H10F H 0.8527 0.2866 -0.0094 0.092 Uiso 0.15 1 calc PR B 2
C9X C 0.671(4) 0.473(3) -0.0368(11) 0.046(5) Uani 0.15 1 d PDU B 2
H9X1 H 0.5858 0.4821 -0.0326 0.069 Uiso 0.15 1 calc PR B 2
H9X2 H 0.6805 0.4538 -0.0663 0.069 Uiso 0.15 1 calc PR B 2
H9X3 H 0.7140 0.5350 -0.0306 0.069 Uiso 0.15 1 calc PR B 2
C11X C 0.623(3) 0.317(3) -0.0056(11) 0.053(5) Uani 0.15 1 d PDU B 2
H11D H 0.6582 0.2523 0.0011 0.079 Uiso 0.15 1 calc PR B 2
H11E H 0.5775 0.3144 -0.0334 0.079 Uiso 0.15 1 calc PR B 2
H11F H 0.5692 0.3353 0.0164 0.079 Uiso 0.15 1 calc PR B 2

loop_
_atom_site_aniso_label
_atom_site_aniso_U_11
_atom_site_aniso_U_22
_atom_site_aniso_U_33
_atom_site_aniso_U_23
_atom_site_aniso_U_13
_atom_site_aniso_U_12
Bi1 0.02588(8) 0.02066(8) 0.02311(8) 0.00109(6) 0.00191(6) 0.00222(7)
Ni2 0.0253(3) 0.0222(3) 0.0292(3) 0.0019(2) 0.0056(2) 0.0002(2)
O10 0.0288(16) 0.0269(16) 0.0307(16) -0.0032(13) 0.0054(13) 0.0008(13)
O9 0.0246(15) 0.0236(15) 0.0323(17) -0.0006(12) 0.0049(13) -0.0007(12)
O7 0.0218(15) 0.0245(15) 0.0323(16) 0.0026(12) 0.0058(12) -0.0009(12)
O8 0.0375(18) 0.0301(17) 0.0324(17) 0.0071(13) 0.0020(14) 0.0033(14)
O5 0.0336(17) 0.0278(16) 0.0296(16) 0.0046(13) 0.0062(13) -0.0037(13)
O6 0.0364(18) 0.0251(16) 0.0390(18) -0.0006(13) 0.0144(15) -0.0019(14)
C37 0.045(3) 0.044(3) 0.040(3) -0.011(2) 0.004(2) 0.004(2)
C36 0.038(3) 0.026(2) 0.032(2) -0.0012(18) 0.009(2) -0.0039(19)
C35 0.028(2) 0.033(2) 0.042(3) -0.004(2) -0.001(2) -0.0027(19)
C34 0.022(2) 0.025(2) 0.037(3) 0.0033(18) 0.0040(19) -0.0016(17)
C33 0.027(2) 0.027(2) 0.052(3) -0.005(2) 0.001(2) -0.0020(19)
C28 0.035(3) 0.033(3) 0.038(3) 0.004(2) 0.007(2) 0.001(2)
C29 0.023(2) 0.032(2) 0.026(2) -0.0016(18) 0.0024(17) -0.0017(18)
C30 0.022(2) 0.040(3) 0.035(3) 0.002(2) 0.0036(19) 0.0031(19)
C31 0.033(2) 0.034(2) 0.031(2) 0.001(2) -0.0004(19) 0.010(2)
C23 0.059(4) 0.038(3) 0.048(3) -0.002(2) 0.023(3) -0.005(3)
C24 0.036(3) 0.030(2) 0.031(2) 0.0046(19) 0.006(2) 0.001(2)
C25 0.046(3) 0.027(2) 0.042(3) 0.005(2) 0.017(2) -0.001(2)
C26 0.030(2) 0.024(2) 0.039(3) 0.0093(19) 0.009(2) 0.0006(18)
C27 0.042(3) 0.028(2) 0.053(3) 0.001(2) 0.016(3) -0.003(2)
F17 0.077(3) 0.069(2) 0.072(2) -0.035(2) -0.003(2) 0.034(2)
F16 0.059(2) 0.081(3) 0.097(3) -0.063(2) 0.010(2) -0.009(2)
F18 0.123(4) 0.083(3) 0.045(2) -0.0075(19) 0.037(2) 0.007(3)
F14 0.0330(17) 0.057(2) 0.098(3) 0.0157(19) 0.0176(17) 0.0016(15)
F15 0.0439(19) 0.085(3) 0.062(2) -0.0151(19) -0.0154(16) 0.0211(18)
F13 0.0298(16) 0.0355(17) 0.111(3) -0.0220(18) -0.0040(17) 0.0077(13)
F12 0.073(2) 0.0307(16) 0.088(3) 0.0133(16) 0.044(2) 0.0077(16)
F11 0.0308(17) 0.067(2) 0.107(3) 0.036(2) 0.0179(18) -0.0015(16)
F10 0.096(3) 0.079(3) 0.0377(19) 0.0127(17) 0.0075(18) -0.027(2)
F6 0.062(2) 0.0363(17) 0.085(3) -0.0093(17) 0.0321(19) 0.0051(15)
F5 0.083(3) 0.063(2) 0.0439(19) -0.0181(16) 0.0083(18) -0.014(2)
F4 0.131(4) 0.053(2) 0.065(2) -0.0098(18) 0.066(2) -0.023(2)
F3 0.091(3) 0.052(2) 0.107(3) -0.018(2) 0.070(3) -0.033(2)
F2 0.060(2) 0.058(2) 0.093(3) 0.013(2) -0.021(2) -0.0247(18)
F1 0.0454(18) 0.0237(15) 0.097(3) 0.0052(15) 0.0116(17) -0.0014(13)
C32 0.038(3) 0.046(3) 0.048(3) 0.009(3) -0.003(2) 0.004(2)
O4 0.0322(16) 0.0242(14) 0.0250(14) 0.0008(12) 0.0028(12) 0.0055(12)
O3 0.0260(15) 0.0290(16) 0.0294(15) -0.0023(12) 0.0001(12) 0.0030(12)
O2 0.0320(16) 0.0263(15) 0.0312(16) -0.0033(12) 0.0093(13) -0.0041(13)
O1 0.0331(16) 0.0266(14) 0.0267(16) 0.0011(12) 0.0031(13) -0.0005(12)
C12 0.049(3) 0.051(4) 0.033(3) -0.012(3) -0.007(3) 0.003(3)
C13 0.060(4) 0.042(3) 0.029(4) -0.003(3) 0.009(3) -0.004(3)
C14 0.053(4) 0.043(3) 0.027(4) -0.004(3) 0.006(3) 0.010(3)
C15 0.040(3) 0.031(2) 0.025(2) -0.0033(19) 0.001(2) 0.002(2)
C16 0.031(2) 0.024(2) 0.027(2) -0.0023(17) -0.0012(17) -0.0020(18)
C17 0.035(3) 0.029(2) 0.028(2) -0.001(2) -0.003(2) 0.0071(19)
C18 0.026(2) 0.021(2) 0.031(2) -0.0020(17) 0.0002(17) -0.0013(17)
C19 0.027(2) 0.033(3) 0.038(3) -0.003(2) 0.001(2) 0.0090(18)
C22 0.059(4) 0.054(4) 0.093(5) -0.038(4) 0.006(4) 0.011(3)
C21 0.060(4) 0.090(5) 0.048(4) 0.011(3) 0.004(3) 0.047(4)
C20 0.042(3) 0.061(4) 0.075(5) 0.017(3) 0.022(3) 0.016(3)
C12X 0.038(5) 0.045(10) 0.028(10) -0.003(9) 0.001(6) 0.002(7)
C13X 0.048(11) 0.033(8) 0.025(8) -0.002(9) 0.004(11) -0.001(10)
C14X 0.043(10) 0.032(7) 0.029(10) -0.002(7) -0.005(10) 0.004(8)
C15X 0.038(5) 0.032(5) 0.026(4) 0.001(4) 0.001(5) 0.003(5)
C16X 0.034(5) 0.026(4) 0.027(4) 0.002(3) 0.002(4) 0.004(4)
C17X 0.027(7) 0.027(5) 0.032(5) 0.004(5) 0.005(6) 0.002(6)
C18X 0.027(5) 0.028(4) 0.033(4) 0.000(3) 0.008(5) 0.000(4)
C19X 0.033(5) 0.029(4) 0.036(5) 0.004(4) 0.007(5) -0.005(4)
C22X 0.032(6) 0.034(10) 0.049(11) 0.006(10) 0.008(8) -0.009(6)
C21X 0.041(8) 0.036(8) 0.049(7) -0.012(6) 0.005(8) -0.005(8)
C20X 0.057(12) 0.044(9) 0.052(8) 0.019(8) -0.002(10) -0.011(10)
C1 0.032(3) 0.046(4) 0.056(4) 0.003(4) 0.012(3) -0.007(3)
C3 0.059(4) 0.024(2) 0.055(4) 0.004(2) 0.021(3) -0.010(2)
C2 0.053(3) 0.050(4) 0.039(3) 0.016(2) -0.004(3) -0.017(3)
C4 0.033(2) 0.025(2) 0.031(3) 0.000(2) 0.006(2) -0.005(2)
C5 0.022(2) 0.025(2) 0.030(2) -0.0027(17) 0.0014(18) -0.0039(18)
C6 0.027(2) 0.027(2) 0.028(2) -0.0030(17) 0.0026(19) 0.0020(19)
C7 0.029(2) 0.029(2) 0.0262(19) -0.0032(17) 0.0007(17) 0.003(2)
C8 0.051(3) 0.037(3) 0.024(2) -0.0025(19) 0.005(2) 0.002(2)
C10 0.053(3) 0.107(6) 0.039(4) -0.026(4) 0.012(3) 0.015(3)
C9 0.076(5) 0.055(4) 0.033(3) -0.005(3) -0.009(4) 0.021(4)
C11 0.127(6) 0.038(3) 0.040(4) -0.014(3) 0.027(4) -0.002(4)
C1X 0.051(11) 0.048(11) 0.066(11) -0.026(9) 0.012(9) 0.016(8)
C3X 0.051(9) 0.054(9) 0.050(8) 0.006(7) 0.003(7) 0.010(7)
C2X 0.028(8) 0.040(8) 0.042(10) -0.012(7) -0.001(7) 0.016(6)
C4X 0.031(5) 0.034(5) 0.043(5) -0.008(4) 0.005(4) 0.010(4)
C5X 0.029(5) 0.031(5) 0.035(5) -0.006(4) 0.005(4) 0.001(4)
C6X 0.030(6) 0.026(7) 0.030(5) -0.003(5) 0.012(5) 0.002(5)
C7X 0.038(4) 0.033(5) 0.026(4) 0.000(4) 0.008(4) 0.003(4)
C8X 0.047(5) 0.040(5) 0.030(4) -0.006(4) 0.004(4) 0.006(4)
C10X 0.055(9) 0.079(13) 0.049(11) -0.031(10) 0.001(9) 0.020(8)
C9X 0.061(11) 0.048(9) 0.029(8) 0.000(8) -0.001(9) 0.003(8)
C11X 0.079(9) 0.041(9) 0.040(10) -0.017(8) 0.016(8) -0.011(7)

loop_
_atom_type_symbol
_atom_type_description
_atom_type_scat_dispersion_real
_atom_type_scat_dispersion_imag
_atom_type_scat_source
C C 0.0033 0.0016 'International Tables Vol C Tables 4.2.6.8 and 6.1.1.4'
H H 0.0000 0.0000 'International Tables Vol C Tables 4.2.6.8 and 6.1.1.4'
O O 0.0106 0.0060 'International Tables Vol C Tables 4.2.6.8 and 6.1.1.4'
F F 0.0171 0.0103 'International Tables Vol C Tables 4.2.6.8 and 6.1.1.4'
Ni Ni 0.3393 1.1124 'International Tables Vol C Tables 4.2.6.8 and 6.1.1.4'
Bi Bi -4.1077 10.2566 'International Tables Vol C Tables 4.2.6.8 and 6.1.1.4'

loop_
_geom_angle_atom_site_label_1
_geom_angle_atom_site_label_2
_geom_angle_atom_site_label_3
_geom_angle
O3 Bi1 O2 90.27(11)
O3 Bi1 O4 80.86(11)
O2 Bi1 O4 80.06(11)
O3 Bi1 O1 80.28(11)
O2 Bi1 O1 79.65(11)
O4 Bi1 O1 152.09(10)
O3 Bi1 O7 154.41(10)
O2 Bi1 O7 101.89(10)
O4 Bi1 O7 79.21(9)
O1 Bi1 O7 123.78(10)
O3 Bi1 O9 98.10(10)
O2 Bi1 O9 148.36(10)
O4 Bi1 O9 71.34(9)
O1 Bi1 O9 131.76(9)
O7 Bi1 O9 60.23(8)
O3 Bi1 O5 121.65(10)
O2 Bi1 O5 142.66(10)
O4 Bi1 O5 120.73(9)
O1 Bi1 O5 86.79(9)
O7 Bi1 O5 58.09(8)
O9 Bi1 O5 52.89(8)
O6 Ni2 O8 90.88(13)
O6 Ni2 O5 91.79(12)
O8 Ni2 O5 95.51(13)
O6 Ni2 O10 87.01(12)
O8 Ni2 O10 89.52(13)
O5 Ni2 O10 174.85(13)
O6 Ni2 O9 88.82(13)
O8 Ni2 O9 179.70(13)
O5 Ni2 O9 84.49(12)
O10 Ni2 O9 90.47(12)
O6 Ni2 O7 175.52(13)
O8 Ni2 O7 89.56(12)
O5 Ni2 O7 92.60(12)
O10 Ni2 O7 88.54(12)
O9 Ni2 O7 90.73(11)
C36 O10 Ni2 122.4(3)
C34 O9 Ni2 121.4(3)
C34 O9 Bi1 134.0(3)
Ni2 O9 Bi1 93.24(10)
C29 O7 Ni2 120.3(3)
C29 O7 Bi1 142.8(3)
Ni2 O7 Bi1 95.99(10)
C31 O8 Ni2 122.6(3)
C24 O5 Ni2 122.1(3)
C24 O5 Bi1 122.9(3)
Ni2 O5 Bi1 86.43(10)
C26 O6 Ni2 123.5(3)
F16 C37 F18 106.3(5)
F16 C37 F17 108.0(5)
F18 C37 F17 106.1(5)
F16 C37 C36 113.1(4)
F18 C37 C36 110.4(4)
F17 C37 C36 112.6(4)
O10 C36 C35 128.4(4)
O10 C36 C37 114.4(4)
C35 C36 C37 117.1(4)
C34 C35 C36 123.9(4)
C34 C35 H35 118.1
C36 C35 H35 118.1
O9 C34 C35 128.2(4)
O9 C34 C33 113.6(4)
C35 C34 C33 118.2(4)
F14 C33 F13 108.3(4)
F14 C33 F15 105.9(4)
F13 C33 F15 106.3(4)
F14 C33 C34 110.3(4)
F13 C33 C34 112.3(4)
F15 C33 C34 113.4(4)
F12 C28 F11 107.2(4)
F12 C28 F10 106.9(4)
F11 C28 F10 106.6(4)
F12 C28 C29 112.1(4)
F11 C28 C29 113.8(4)
F10 C28 C29 110.0(4)
O7 C29 C30 128.4(4)
O7 C29 C28 113.5(4)
C30 C29 C28 118.0(4)
C29 C30 C31 122.7(4)
C29 C30 H30 118.6
C31 C30 H30 118.6
O8 C31 C30 128.2(4)
O8 C31 C32 115.1(4)
C30 C31 C32 116.7(4)
F5 C23 F4 107.2(5)
F5 C23 F6 106.8(4)
F4 C23 F6 106.8(5)
F5 C23 C24 112.0(5)
F4 C23 C24 114.4(4)
F6 C23 C24 109.3(5)
O5 C24 C25 129.6(4)
O5 C24 C23 113.0(4)
C25 C24 C23 117.3(4)
C26 C25 C24 122.4(4)
C26 C25 H25 118.8
C24 C25 H25 118.8
O6 C26 C25 129.0(4)
O6 C26 C27 112.9(4)
C25 C26 C27 118.1(4)
F3 C27 F2 106.6(5)
F3 C27 F1 107.4(4)
F2 C27 F1 106.8(4)
F3 C27 C26 114.5(4)
F2 C27 C26 110.7(4)
F1 C27 C26 110.5(4)
F9 C32 F8 109.7(9)
F9 C32 F7 106.5(8)
F8 C32 F7 107.3(8)
F9 C32 C31 112.0(6)
F8 C32 C31 110.6(5)
F7 C32 C31 110.6(5)
C16X O4 C16 47.3(12)
C16X O4 Bi1 128.5(9)
C16 O4 Bi1 128.7(3)
C5X O3 C18 78.0(10)
C5X O3 Bi1 136.9(10)
C18 O3 Bi1 131.7(3)
C18X O2 C5 78.8(10)
C18X O2 Bi1 131.8(10)
C5 O2 Bi1 130.8(3)
C7 O1 C7X 51.0(12)
C7 O1 Bi1 129.3(3)
C7X O1 Bi1 125.6(9)
C14 C15 C16 110.3(5)
C14 C15 C13 110.0(6)
C16 C15 C13 107.9(5)
C14 C15 C12 109.6(6)
C16 C15 C12 110.1(5)
C13 C15 C12 108.9(5)
O4 C16 C17 124.1(5)
O4 C16 C15 115.9(4)
C17 C16 C15 120.0(5)
C18 C17 C16 126.9(5)
C18 C17 H17 116.6
C16 C17 H17 116.6
O3 C18 C17 124.5(5)
O3 C18 C19 113.4(4)
C17 C18 C19 122.1(5)
C21 C19 C22 108.6(6)
C21 C19 C20 109.2(6)
C22 C19 C20 109.1(6)
C21 C19 C18 113.8(5)
C22 C19 C18 107.3(5)
C20 C19 C18 108.8(5)
C15X C12X H12D 109.5
C15X C12X H12E 109.5
H12D C12X H12E 109.5
C15X C12X H12F 109.5
H12D C12X H12F 109.5
H12E C12X H12F 109.5
C15X C13X H13D 109.5
C15X C13X H13E 109.5
H13D C13X H13E 109.5
C15X C13X H13F 109.5
H13D C13X H13F 109.5
H13E C13X H13F 109.5
C15X C14X H14D 109.5
C15X C14X H14E 109.5
H14D C14X H14E 109.5
C15X C14X H14F 109.5
H14D C14X H14F 109.5
H14E C14X H14F 109.5
C16X C15X C13X 110.9(19)
C16X C15X C14X 110(2)
C13X C15X C14X 109(2)
C16X C15X C12X 109.0(19)
C13X C15X C12X 109(2)
C14X C15X C12X 109(2)
O4 C16X C17X 123.7(18)
O4 C16X C15X 115.3(18)
C17X C16X C15X 120.7(19)
C18X C17X C16X 126(2)
C18X C17X H17X 117.2
C16X C17X H17X 117.2
O2 C18X C17X 126.2(18)
O2 C18X C19X 112.4(17)
C17X C18X C19X 121.3(19)
C21X C19X C22X 108(2)
C21X C19X C20X 111(2)
C22X C19X C20X 107(2)
C21X C19X C18X 113(2)
C22X C19X C18X 104(2)
C20X C19X C18X 113.0(19)
C19X C22X H22D 109.5
C19X C22X H22E 109.5
H22D C22X H22E 109.5
C19X C22X H22F 109.5
H22D C22X H22F 109.5
H22E C22X H22F 109.5
C19X C21X H21D 109.5
C19X C21X H21E 109.5
H21D C21X H21E 109.5
C19X C21X H21F 109.5
H21D C21X H21F 109.5
H21E C21X H21F 109.5
C19X C20X H20D 109.5
C19X C20X H20E 109.5
H20D C20X H20E 109.5
C19X C20X H20F 109.5
H20D C20X H20F 109.5
H20E C20X H20F 109.5
C2 C4 C5 108.7(5)
C2 C4 C1 110.3(7)
C5 C4 C1 107.1(6)
C2 C4 C3 109.3(5)
C5 C4 C3 113.2(5)
C1 C4 C3 108.2(6)
O2 C5 C6 124.9(5)
O2 C5 C4 112.9(4)
C6 C5 C4 122.0(5)
C5 C6 C7 126.6(5)
C5 C6 H6 116.7
C7 C6 H6 116.7
O1 C7 C6 123.5(4)
O1 C7 C8 115.2(5)
C6 C7 C8 121.3(5)
C9 C8 C11 108.7(6)
C9 C8 C10 110.5(6)
C11 C8 C10 108.5(7)
C9 C8 C7 108.1(5)
C11 C8 C7 113.6(5)
C10 C8 C7 107.4(5)
C4X C1X H1X1 109.5
C4X C1X H1X2 109.5
H1X1 C1X H1X2 109.5
C4X C1X H1X3 109.5
H1X1 C1X H1X3 109.5
H1X2 C1X H1X3 109.5
C4X C3X H3X1 109.5
C4X C3X H3X2 109.5
H3X1 C3X H3X2 109.5
C4X C3X H3X3 109.5
H3X1 C3X H3X3 109.5
H3X2 C3X H3X3 109.5
C4X C2X H2X1 109.5
C4X C2X H2X2 109.5
H2X1 C2X H2X2 109.5
C4X C2X H2X3 109.5
H2X1 C2X H2X3 109.5
H2X2 C2X H2X3 109.5
C2X C4X C5X 110.6(19)
C2X C4X C1X 110(2)
C5X C4X C1X 107.0(18)
C2X C4X C3X 111(2)
C5X C4X C3X 111(2)
C1X C4X C3X 107(2)
O3 C5X C6X 121.6(18)
O3 C5X C4X 115.7(16)
C6X C5X C4X 122.7(19)
C5X C6X C7X 127(2)
C5X C6X H6X 116.5
C7X C6X H6X 116.5
O1 C7X C6X 126.6(18)
O1 C7X C8X 110.0(16)
C6X C7X C8X 123.0(19)
C10X C8X C11X 109(2)
C10X C8X C9X 110(2)
C11X C8X C9X 105(2)
C10X C8X C7X 108.4(19)
C11X C8X C7X 115(2)
C9X C8X C7X 109(2)
C8X C10X H10D 109.5
C8X C10X H10E 109.5
H10D C10X H10E 109.5
C8X C10X H10F 109.5
H10D C10X H10F 109.5
H10E C10X H10F 109.5
C8X C9X H9X1 109.5
C8X C9X H9X2 109.5
H9X1 C9X H9X2 109.5
C8X C9X H9X3 109.5
H9X1 C9X H9X3 109.5
H9X2 C9X H9X3 109.5
C8X C11X H11D 109.5
C8X C11X H11E 109.5
H11D C11X H11E 109.5
C8X C11X H11F 109.5
H11D C11X H11F 109.5
H11E C11X H11F 109.5

loop_
_geom_bond_atom_site_label_1
_geom_bond_atom_site_label_2
_geom_bond_distance
Bi1 O3 2.134(3)
Bi1 O2 2.137(3)
Bi1 O4 2.255(3)
Bi1 O1 2.280(3)
Bi1 O7 2.842(3)
Bi1 O9 2.935(3)
Bi1 O5 3.183(3)
Ni2 O6 2.006(3)
Ni2 O8 2.025(3)
Ni2 O5 2.029(3)
Ni2 O10 2.034(3)
Ni2 O9 2.037(3)
Ni2 O7 2.038(3)
O10 C36 1.240(6)
O9 C34 1.268(5)
O7 C29 1.276(5)
O8 C31 1.237(6)
O5 C24 1.253(5)
O6 C26 1.250(5)
C37 F16 1.315(6)
C37 F18 1.320(6)
C37 F17 1.321(6)
C37 C36 1.529(6)
C36 C35 1.397(7)
C35 C34 1.372(6)
C35 H35 0.9500
C34 C33 1.531(6)
C33 F14 1.318(6)
C33 F13 1.323(5)
C33 F15 1.333(6)
C28 F12 1.309(6)
C28 F11 1.317(6)
C28 F10 1.325(6)
C28 C29 1.524(6)
C29 C30 1.367(6)
C30 C31 1.407(6)
C30 H30 0.9500
C31 C32 1.554(7)
C23 F5 1.323(7)
C23 F4 1.330(6)
C23 F6 1.342(7)
C23 C24 1.528(7)
C24 C25 1.397(7)
C25 C26 1.387(7)
C25 H25 0.9500
C26 C27 1.533(6)
C27 F3 1.313(6)
C27 F2 1.325(6)
C27 F1 1.332(6)
C32 F9 1.328(9)
C32 F8 1.355(9)
C32 F7 1.376(9)
O4 C16X 1.26(2)
O4 C16 1.279(6)
O3 C5X 1.21(2)
O3 C18 1.288(6)
O2 C18X 1.21(2)
O2 C5 1.315(6)
O1 C7 1.290(6)
O1 C7X 1.29(2)
C12 C15 1.544(8)
C12 H12A 0.9800
C12 H12B 0.9800
C12 H12C 0.9800
C13 C15 1.531(8)
C13 H13A 0.9800
C13 H13B 0.9800
C13 H13C 0.9800
C14 C15 1.528(8)
C14 H14A 0.9800
C14 H14B 0.9800
C14 H14C 0.9800
C15 C16 1.530(7)
C16 C17 1.412(7)
C17 C18 1.377(7)
C17 H17 0.9500
C18 C19 1.532(8)
C19 C21 1.503(9)
C19 C22 1.517(9)
C19 C20 1.532(9)
C22 H22A 0.9800
C22 H22B 0.9800
C22 H22C 0.9800
C21 H21A 0.9800
C21 H21B 0.9800
C21 H21C 0.9800
C20 H20A 0.9800
C20 H20B 0.9800
C20 H20C 0.9800
C12X C15X 1.538(19)
C12X H12D 0.9800
C12X H12E 0.9800
C12X H12F 0.9800
C13X C15X 1.531(18)
C13X H13D 0.9800
C13X H13E 0.9800
C13X H13F 0.9800
C14X C15X 1.531(18)
C14X H14D 0.9800
C14X H14E 0.9800
C14X H14F 0.9800
C15X C16X 1.531(17)
C16X C17X 1.413(18)
C17X C18X 1.377(18)
C17X H17X 0.9500
C18X C19X 1.528(19)
C19X C21X 1.492(19)
C19X C22X 1.52(2)
C19X C20X 1.53(2)
C22X H22D 0.9800
C22X H22E 0.9800
C22X H22F 0.9800
C21X H21D 0.9800
C21X H21E 0.9800
C21X H21F 0.9800
C20X H20D 0.9800
C20X H20E 0.9800
C20X H20F 0.9800
C1 C4 1.540(9)
C1 H1A 0.9800
C1 H1B 0.9800
C1 H1C 0.9800
C3 C4 1.548(8)
C3 H3A 0.9800
C3 H3B 0.9800
C3 H3C 0.9800
C2 C4 1.521(8)
C2 H2A 0.9800
C2 H2B 0.9800
C2 H2C 0.9800
C4 C5 1.528(7)
C5 C6 1.388(7)
C6 C7 1.396(7)
C6 H6 0.9500
C7 C8 1.534(7)
C8 C9 1.515(8)
C8 C11 1.518(9)
C8 C10 1.520(9)
C10 H10A 0.9800
C10 H10B 0.9800
C10 H10C 0.9800
C9 H9A 0.9800
C9 H9B 0.9800
C9 H9C 0.9800
C11 H11A 0.9800
C11 H11B 0.9800
C11 H11C 0.9800
C1X C4X 1.55(2)
C1X H1X1 0.9800
C1X H1X2 0.9800
C1X H1X3 0.9800
C3X C4X 1.56(2)
C3X H3X1 0.9800
C3X H3X2 0.9800
C3X H3X3 0.9800
C2X C4X 1.530(19)
C2X H2X1 0.9800
C2X H2X2 0.9800
C2X H2X3 0.9800
C4X C5X 1.536(19)
C5X C6X 1.398(18)
C6X C7X 1.403(18)
C6X H6X 0.9500
C7X C8X 1.537(17)
C8X C10X 1.512(19)
C8X C11X 1.522(19)
C8X C9X 1.524(18)
C10X H10D 0.9800
C10X H10E 0.9800
C10X H10F 0.9800
C9X H9X1 0.9800
C9X H9X2 0.9800
C9X H9X3 0.9800
C11X H11D 0.9800
C11X H11E 0.9800
C11X H11F 0.9800
